data_7213274
loop_
_publ_author_name
'Dinger, Maarten B.'
'Scott, Michael J.'

_publ_section_title
;
 Hydroxy-substituted triarylcarbenium bromides. Synthesis, structure,
 derivatization and facile conversion to highly substituted
 xanthenes&#x200A;&#x2020;
;
_journal_issue 11
_journal_name_full 'Journal of the Chemical Society, Perkin Transactions 1'
_journal_page_first 1741
_journal_paper_doi 10.1039/b001032o
_journal_year 2000
_chemical_formula_sum 'C34 H46 O3'
_chemical_formula_weight 502.71
_space_group_IT_number 147
_symmetry_space_group_name_Hall '-P 3'
_symmetry_space_group_name_H-M 'P -3'
_atom_sites_solution_hydrogens geom
_atom_sites_solution_primary direct
_atom_sites_solution_secondary difmap
_audit_creation_method SHELXL-97
_cell_angle_alpha 90.00
_cell_angle_beta 90.00
_cell_angle_gamma 120.00
_cell_formula_units_Z 6
_cell_length_a 22.3915(7)
_cell_length_b 22.3915(7)
_cell_length_c 10.4686(5)
_cell_measurement_temperature 173(2)
_cell_volume 4545.5(3)
_computing_cell_refinement 'Bruker AXS SMART '
_computing_data_collection 'Bruker AXS SMART'
_computing_data_reduction 'Bruker AXS SMART '
_computing_structure_refinement 'SHELXL-97 (Sheldrick, 1997)'
_computing_structure_solution 'SHELXS-97 (Sheldrick, 1990)'
_diffrn_ambient_temperature 173(2)
_diffrn_measured_fraction_theta_full 1.000
_diffrn_measured_fraction_theta_max 1.000
_diffrn_measurement_device_type 'Siemens SMART CCD'
_diffrn_radiation_monochromator graphite
_diffrn_radiation_source 'fine-focus sealed tube'
_diffrn_radiation_type MoK\a
_diffrn_radiation_wavelength 0.71073
_diffrn_reflns_av_R_equivalents 0.0582
_diffrn_reflns_av_sigmaI/netI 0.0469
_diffrn_reflns_limit_h_max 24
_diffrn_reflns_limit_h_min -27
_diffrn_reflns_limit_k_max 27
_diffrn_reflns_limit_k_min -26
_diffrn_reflns_limit_l_max 13
_diffrn_reflns_limit_l_min -12
_diffrn_reflns_number 28036
_diffrn_reflns_theta_full 26.36
_diffrn_reflns_theta_max 26.36
_diffrn_reflns_theta_min 1.05
_exptl_absorpt_coefficient_mu 0.068
_exptl_absorpt_correction_T_max 1.00
_exptl_absorpt_correction_T_min 0.82
_exptl_absorpt_correction_type SADABS
_exptl_crystal_colour colorless
_exptl_crystal_density_diffrn 1.102
_exptl_crystal_density_method 'not measured'
_exptl_crystal_description block
_exptl_crystal_F_000 1644
_refine_diff_density_max 0.246
_refine_diff_density_min -0.211
_refine_diff_density_rms 0.043
_refine_ls_extinction_method none
_refine_ls_goodness_of_fit_ref 1.019
_refine_ls_hydrogen_treatment mixed
_refine_ls_matrix_type full
_refine_ls_number_parameters 358
_refine_ls_number_reflns 6209
_refine_ls_number_restraints 0
_refine_ls_restrained_S_all 1.019
_refine_ls_R_factor_all 0.0853
_refine_ls_R_factor_gt 0.0480
_refine_ls_shift/su_max 0.010
_refine_ls_shift/su_mean 0.000
_refine_ls_structure_factor_coef Fsqd
_refine_ls_weighting_details 'calc w=1/[\s^2^(Fo^2^)+(0.0519P)^2^+1.7061P] where P=(Fo^2^+2Fc^2^)/3'
_refine_ls_weighting_scheme calc
_refine_ls_wR_factor_gt 0.1111
_refine_ls_wR_factor_ref 0.1325
_reflns_number_gt 4116
_reflns_number_total 6209
_reflns_threshold_expression >2sigma(I)
_cod_data_source_file b001032osup1.cif
_cod_data_source_block 1a
_cod_database_code 7213274

loop_
_symmetry_equiv_pos_as_xyz
'x, y, z'
'-y, x-y, z'
'-x+y, -x, z'
'-x, -y, -z'
'y, -x+y, -z'
'x-y, x, -z'

loop_
_atom_site_label
_atom_site_type_symbol
_atom_site_fract_x
_atom_site_fract_y
_atom_site_fract_z
_atom_site_U_iso_or_equiv
_atom_site_adp_type
_atom_site_occupancy
_atom_site_symmetry_multiplicity
_atom_site_calc_flag
_atom_site_refinement_flags
O1A O 0.20561(7) 0.63082(7) 0.19351(13) 0.0344(3) Uani 1 1 d .
H1A H 0.2232(13) 0.6052(13) 0.182(2) 0.061(8) Uiso 1 1 d .
C1A C 0.3333 0.6667 0.0734(3) 0.0242(6) Uani 1 3 d S
H1AA H 0.3333 0.6667 0.1689 0.029 Uiso 1 3 calc SR
C2A C 0.29125(9) 0.70096(9) 0.03708(17) 0.0244(4) Uani 1 1 d .
C3A C 0.22908(9) 0.68131(9) 0.10119(17) 0.0262(4) Uani 1 1 d .
C4A C 0.19072(9) 0.71433(10) 0.08123(18) 0.0299(4) Uani 1 1 d .
C5A C 0.12061(10) 0.69002(11) 0.1474(2) 0.0384(5) Uani 1 1 d .
C6A C 0.12607(11) 0.68841(12) 0.2942(2) 0.0474(6) Uani 1 1 d .
H6AA H 0.1372 0.6529 0.3185 0.071 Uiso 1 1 calc R
H6AB H 0.0820 0.6779 0.3327 0.071 Uiso 1 1 calc R
H6AC H 0.1625 0.7335 0.3245 0.071 Uiso 1 1 calc R
C7A C 0.06875(11) 0.61767(12) 0.0986(2) 0.0494(6) Uani 1 1 d .
H7AA H 0.0603 0.6199 0.0074 0.074 Uiso 1 1 calc R
H7AB H 0.0253 0.6000 0.1457 0.074 Uiso 1 1 calc R
H7AC H 0.0874 0.5868 0.1117 0.074 Uiso 1 1 calc R
C8A C 0.09244(14) 0.73841(15) 0.1177(3) 0.0697(9) Uani 1 1 d .
H8AA H 0.0845 0.7382 0.0256 0.104 Uiso 1 1 calc R
H8AB H 0.1260 0.7853 0.1451 0.104 Uiso 1 1 calc R
H8AC H 0.0489 0.7227 0.1635 0.104 Uiso 1 1 calc R
C9A C 0.21839(10) 0.76888(10) -0.00508(19) 0.0335(5) Uani 1 1 d .
H9AA H 0.1945 0.7934 -0.0188 0.040 Uiso 1 1 calc R
C10A C 0.27900(10) 0.78932(10) -0.07223(19) 0.0341(4) Uani 1 1 d .
C11A C 0.30580(13) 0.84872(13) -0.1657(3) 0.0561(7) Uani 1 1 d .
H11D H 0.3554 0.8791 -0.1525 0.084 Uiso 1 1 calc R
H11E H 0.2819 0.8748 -0.1519 0.084 Uiso 1 1 calc R
H11F H 0.2975 0.8308 -0.2532 0.084 Uiso 1 1 calc R
C12A C 0.31450(9) 0.75420(9) -0.05102(18) 0.0288(4) Uani 1 1 d .
H12B H 0.3555 0.7669 -0.0977 0.035 Uiso 1 1 calc R
O1B O 0.23831(7) 0.54389(7) 0.33876(12) 0.0306(3) Uani 1 1 d .
H1B H 0.2828(15) 0.5578(14) 0.352(3) 0.074(9) Uiso 1 1 d .
C1B C 0.3333 0.6667 0.4665(3) 0.0251(7) Uani 1 3 d S
H1BA H 0.3333 0.6667 0.3710 0.030 Uiso 1 3 calc SR
C2B C 0.25780(9) 0.62509(9) 0.50697(17) 0.0254(4) Uani 1 1 d .
C3B C 0.21370(9) 0.56373(9) 0.44265(17) 0.0256(4) Uani 1 1 d .
C4B C 0.14420(9) 0.52227(9) 0.47642(18) 0.0274(4) Uani 1 1 d .
C5B C 0.09511(10) 0.45382(10) 0.40918(19) 0.0330(4) Uani 1 1 d .
C6B C 0.12738(11) 0.40794(11) 0.3960(2) 0.0483(6) Uani 1 1 d .
H6BA H 0.1624 0.4262 0.3286 0.072 Uiso 1 1 calc R
H6BB H 0.0915 0.3610 0.3739 0.072 Uiso 1 1 calc R
H6BC H 0.1489 0.4073 0.4771 0.072 Uiso 1 1 calc R
C7B C 0.02804(11) 0.41238(11) 0.4853(2) 0.0465(6) Uani 1 1 d .
H7BA H 0.0038 0.4386 0.4904 0.070 Uiso 1 1 calc R
H7BB H 0.0389 0.4039 0.5717 0.070 Uiso 1 1 calc R
H7BC H -0.0014 0.3683 0.4425 0.070 Uiso 1 1 calc R
C8B C 0.07632(12) 0.46829(12) 0.2768(2) 0.0532(6) Uani 1 1 d .
H8BA H 0.0553 0.4974 0.2852 0.080 Uiso 1 1 calc R
H8BB H 0.0435 0.4246 0.2358 0.080 Uiso 1 1 calc R
H8BC H 0.1181 0.4921 0.2244 0.080 Uiso 1 1 calc R
C9B C 0.12138(10) 0.54677(10) 0.57676(18) 0.0310(4) Uani 1 1 d .
H9BA H 0.0743 0.5204 0.6013 0.037 Uiso 1 1 calc R
C10B C 0.16321(10) 0.60743(10) 0.64302(18) 0.0308(4) Uani 1 1 d .
C11B C 0.13471(11) 0.62952(12) 0.7522(2) 0.0438(5) Uani 1 1 d .
H11A H 0.1008 0.5887 0.7993 0.066 Uiso 1 1 calc R
H11B H 0.1125 0.6544 0.7186 0.066 Uiso 1 1 calc R
H11C H 0.1724 0.6598 0.8097 0.066 Uiso 1 1 calc R
C12B C 0.23162(9) 0.64586(10) 0.60736(18) 0.0290(4) Uani 1 1 d .
H12A H 0.2613 0.6872 0.6521 0.035 Uiso 1 1 calc R
O1C O 0.03077(8) 0.12470(7) 0.57721(13) 0.0321(3) Uani 1 1 d .
H1C H -0.0091(14) 0.0930(14) 0.590(3) 0.069(9) Uiso 1 1 d .
C1C C 0.0000 0.0000 0.7009(3) 0.0239(6) Uani 1 3 d S
H1CA H 0.0000 0.0000 0.6054 0.029 Uiso 1 3 calc SR
C2C C 0.06231(9) 0.06897(9) 0.73910(16) 0.0237(4) Uani 1 1 d .
C3C C 0.07458(9) 0.12849(9) 0.67374(16) 0.0250(4) Uani 1 1 d .
C4C C 0.13226(9) 0.19329(9) 0.69973(17) 0.0271(4) Uani 1 1 d .
C5C C 0.14336(10) 0.25937(9) 0.63308(19) 0.0324(4) Uani 1 1 d .
C6C C 0.08429(11) 0.27194(11) 0.6716(2) 0.0391(5) Uani 1 1 d .
H6CA H 0.0853 0.2787 0.7643 0.059 Uiso 1 1 calc R
H6CB H 0.0401 0.2320 0.6472 0.059 Uiso 1 1 calc R
H6CC H 0.0899 0.3132 0.6280 0.059 Uiso 1 1 calc R
C7C C 0.21090(11) 0.32269(11) 0.6751(2) 0.0495(6) Uani 1 1 d .
H7CA H 0.2099 0.3289 0.7675 0.074 Uiso 1 1 calc R
H7CB H 0.2163 0.3637 0.6309 0.074 Uiso 1 1 calc R
H7CC H 0.2497 0.3160 0.6536 0.074 Uiso 1 1 calc R
C8C C 0.14595(14) 0.25380(11) 0.4871(2) 0.0480(6) Uani 1 1 d .
H8CA H 0.1806 0.2411 0.4643 0.072 Uiso 1 1 calc R
H8CB H 0.1583 0.2983 0.4482 0.072 Uiso 1 1 calc R
H8CC H 0.1006 0.2185 0.4557 0.072 Uiso 1 1 calc R
C9C C 0.17706(9) 0.19474(10) 0.79316(18) 0.0302(4) Uani 1 1 d .
H9CA H 0.2175 0.2375 0.8107 0.036 Uiso 1 1 calc R
C10C C 0.16590(9) 0.13705(10) 0.86236(18) 0.0307(4) Uani 1 1 d .
C11C C 0.21493(11) 0.14326(12) 0.9673(2) 0.0473(6) Uani 1 1 d .
H11G H 0.2604 0.1836 0.9513 0.071 Uiso 1 1 calc R
H11H H 0.2189 0.1016 0.9691 0.071 Uiso 1 1 calc R
H11I H 0.1974 0.1487 1.0496 0.071 Uiso 1 1 calc R
C12C C 0.10810(9) 0.07441(9) 0.83434(17) 0.0273(4) Uani 1 1 d .
H12C H 0.0995 0.0345 0.8809 0.033 Uiso 1 1 calc R

loop_
_atom_site_aniso_label
_atom_site_aniso_U_11
_atom_site_aniso_U_22
_atom_site_aniso_U_33
_atom_site_aniso_U_23
_atom_site_aniso_U_13
_atom_site_aniso_U_12
O1A 0.0335(8) 0.0355(8) 0.0376(8) 0.0140(6) 0.0099(6) 0.0198(7)
C1A 0.0245(10) 0.0245(10) 0.0238(15) 0.000 0.000 0.0122(5)
C2A 0.0244(9) 0.0239(9) 0.0247(9) -0.0015(7) -0.0004(7) 0.0118(8)
C3A 0.0271(9) 0.0240(9) 0.0245(9) 0.0025(7) 0.0001(7) 0.0106(8)
C4A 0.0285(10) 0.0333(10) 0.0303(10) 0.0007(8) 0.0028(8) 0.0172(9)
C5A 0.0302(11) 0.0437(12) 0.0458(13) 0.0121(10) 0.0117(9) 0.0219(10)
C6A 0.0384(12) 0.0542(14) 0.0478(14) 0.0023(11) 0.0156(10) 0.0216(11)
C7A 0.0269(11) 0.0607(15) 0.0526(14) 0.0055(12) 0.0037(10) 0.0158(11)
C8A 0.0564(16) 0.085(2) 0.094(2) 0.0378(17) 0.0364(15) 0.0550(16)
C9A 0.0332(11) 0.0351(11) 0.0390(11) 0.0064(9) 0.0023(9) 0.0222(9)
C10A 0.0337(11) 0.0350(11) 0.0366(11) 0.0107(9) 0.0055(9) 0.0195(9)
C11A 0.0502(14) 0.0585(15) 0.0706(17) 0.0368(13) 0.0226(12) 0.0356(13)
C12A 0.0262(10) 0.0300(10) 0.0300(10) 0.0034(8) 0.0039(8) 0.0139(8)
O1B 0.0295(8) 0.0302(7) 0.0303(7) -0.0028(6) 0.0020(6) 0.0136(6)
C1B 0.0247(10) 0.0247(10) 0.0260(16) 0.000 0.000 0.0123(5)
C2B 0.0254(9) 0.0251(9) 0.0260(9) 0.0037(7) -0.0001(7) 0.0129(8)
C3B 0.0290(10) 0.0280(10) 0.0242(9) 0.0016(7) -0.0005(7) 0.0175(8)
C4B 0.0261(9) 0.0269(10) 0.0292(10) 0.0055(8) -0.0023(8) 0.0133(8)
C5B 0.0307(10) 0.0263(10) 0.0369(11) 0.0024(8) -0.0018(8) 0.0103(8)
C6B 0.0405(12) 0.0257(11) 0.0738(17) -0.0023(11) 0.0011(12) 0.0128(10)
C7B 0.0328(11) 0.0330(12) 0.0596(15) 0.0000(10) 0.0013(10) 0.0058(10)
C8B 0.0507(14) 0.0406(13) 0.0455(14) 0.0002(11) -0.0169(11) 0.0057(11)
C9B 0.0246(10) 0.0329(10) 0.0355(11) 0.0055(8) 0.0022(8) 0.0144(8)
C10B 0.0294(10) 0.0366(11) 0.0310(10) 0.0027(8) 0.0019(8) 0.0199(9)
C11B 0.0383(12) 0.0500(13) 0.0444(13) -0.0062(11) 0.0058(10) 0.0232(11)
C12B 0.0291(10) 0.0292(10) 0.0305(10) -0.0021(8) -0.0019(8) 0.0160(8)
O1C 0.0332(8) 0.0303(7) 0.0301(7) 0.0025(6) -0.0080(6) 0.0139(7)
C1C 0.0245(10) 0.0245(10) 0.0228(16) 0.000 0.000 0.0122(5)
C2C 0.0227(9) 0.0251(9) 0.0240(9) 0.0010(7) 0.0028(7) 0.0125(8)
C3C 0.0255(9) 0.0305(10) 0.0218(9) 0.0004(7) -0.0007(7) 0.0162(8)
C4C 0.0280(10) 0.0259(9) 0.0280(10) 0.0006(8) 0.0045(8) 0.0140(8)
C5C 0.0372(11) 0.0240(10) 0.0355(11) 0.0028(8) 0.0036(9) 0.0150(9)
C6C 0.0447(12) 0.0325(11) 0.0440(12) 0.0029(9) 0.0027(10) 0.0222(10)
C7C 0.0420(13) 0.0288(11) 0.0690(16) 0.0084(11) 0.0003(12) 0.0112(10)
C8C 0.0747(17) 0.0368(12) 0.0380(12) 0.0124(10) 0.0163(12) 0.0320(12)
C9C 0.0233(9) 0.0293(10) 0.0341(10) -0.0025(8) -0.0010(8) 0.0102(8)
C10C 0.0273(10) 0.0345(11) 0.0310(10) -0.0009(8) -0.0034(8) 0.0159(9)
C11C 0.0396(12) 0.0458(13) 0.0501(14) 0.0004(11) -0.0158(11) 0.0164(11)
C12C 0.0289(10) 0.0286(10) 0.0258(9) 0.0034(8) 0.0008(8) 0.0153(8)

loop_
_atom_type_symbol
_atom_type_description
_atom_type_scat_dispersion_real
_atom_type_scat_dispersion_imag
_atom_type_scat_source
C C 0.0033 0.0016 'International Tables Vol C Tables 4.2.6.8 and 6.1.1.4'
H H 0.0000 0.0000 'International Tables Vol C Tables 4.2.6.8 and 6.1.1.4'
O O 0.0106 0.0060 'International Tables Vol C Tables 4.2.6.8 and 6.1.1.4'

loop_
_geom_angle_atom_site_label_1
_geom_angle_atom_site_label_2
_geom_angle_atom_site_label_3
_geom_angle
_geom_angle_site_symmetry_1
_geom_angle_site_symmetry_3
C2A C1A C2A 114.04(10) . 3_565
C2A C1A C2A 114.04(10) . 2_665
C2A C1A C2A 114.04(10) 3_565 2_665
C12A C2A C3A 118.36(16) . .
C12A C2A C1A 122.39(16) . .
C3A C2A C1A 119.11(16) . .
O1A C3A C4A 117.07(16) . .
O1A C3A C2A 120.33(16) . .
C4A C3A C2A 122.48(16) . .
C9A C4A C3A 116.02(17) . .
C9A C4A C5A 121.90(17) . .
C3A C4A C5A 122.04(17) . .
C8A C5A C7A 108.5(2) . .
C8A C5A C6A 106.46(19) . .
C7A C5A C6A 109.49(18) . .
C8A C5A C4A 111.41(17) . .
C7A C5A C4A 108.81(17) . .
C6A C5A C4A 112.09(17) . .
C10A C9A C4A 123.48(17) . .
C9A C10A C12A 118.37(17) . .
C9A C10A C11A 120.69(17) . .
C12A C10A C11A 120.94(18) . .
C2A C12A C10A 121.24(17) . .
C2B C1B C2B 112.62(11) 3_565 .
C2B C1B C2B 112.62(12) 3_565 2_665
C2B C1B C2B 112.62(11) . 2_665
C12B C2B C3B 118.87(16) . .
C12B C2B C1B 121.93(17) . .
C3B C2B C1B 119.19(16) . .
O1B C3B C2B 119.52(16) . .
O1B C3B C4B 118.19(16) . .
C2B C3B C4B 122.25(17) . .
C9B C4B C3B 115.68(17) . .
C9B C4B C5B 121.09(16) . .
C3B C4B C5B 123.23(17) . .
C6B C5B C8B 109.46(19) . .
C6B C5B C7B 106.77(17) . .
C8B C5B C7B 108.00(18) . .
C6B C5B C4B 111.60(16) . .
C8B C5B C4B 109.80(16) . .
C7B C5B C4B 111.11(17) . .
C10B C9B C4B 124.04(17) . .
C12B C10B C9B 118.01(18) . .
C12B C10B C11B 121.31(18) . .
C9B C10B C11B 120.66(17) . .
C10B C12B C2B 121.13(18) . .
C2C C1C C2C 113.42(11) . 3
C2C C1C C2C 113.42(11) . 2
C2C C1C C2C 113.42(11) 3 2
C12C C2C C3C 118.85(16) . .
C12C C2C C1C 122.42(16) . .
C3C C2C C1C 118.71(16) . .
O1C C3C C2C 120.30(16) . .
O1C C3C C4C 117.59(16) . .
C2C C3C C4C 122.07(16) . .
C9C C4C C3C 116.14(16) . .
C9C C4C C5C 121.92(16) . .
C3C C4C C5C 121.88(16) . .
C7C C5C C8C 107.49(18) . .
C7C C5C C6C 107.28(17) . .
C8C C5C C6C 110.28(18) . .
C7C C5C C4C 111.70(16) . .
C8C C5C C4C 111.54(15) . .
C6C C5C C4C 108.47(15) . .
C4C C9C C10C 123.55(17) . .
C12C C10C C9C 118.30(17) . .
C12C C10C C11C 121.09(18) . .
C9C C10C C11C 120.59(17) . .
C10C C12C C2C 121.04(17) . .

loop_
_geom_bond_atom_site_label_1
_geom_bond_atom_site_label_2
_geom_bond_distance
_geom_bond_site_symmetry_2
O1A C3A 1.376(2) .
C1A C2A 1.5316(19) .
C1A C2A 1.5316(19) 3_565
C1A C2A 1.5316(19) 2_665
C2A C12A 1.386(2) .
C2A C3A 1.403(2) .
C3A C4A 1.401(3) .
C4A C9A 1.391(3) .
C4A C5A 1.545(3) .
C5A C8A 1.534(3) .
C5A C7A 1.534(3) .
C5A C6A 1.544(3) .
C9A C10A 1.387(3) .
C10A C12A 1.387(3) .
C10A C11A 1.512(3) .
O1B C3B 1.389(2) .
C1B C2B 1.5270(19) 3_565
C1B C2B 1.5270(19) .
C1B C2B 1.5270(19) 2_665
C2B C12B 1.392(3) .
C2B C3B 1.400(2) .
C3B C4B 1.401(3) .
C4B C9B 1.395(3) .
C4B C5B 1.539(3) .
C5B C6B 1.529(3) .
C5B C8B 1.529(3) .
C5B C7B 1.536(3) .
C9B C10B 1.390(3) .
C10B C12B 1.381(3) .
C10B C11B 1.508(3) .
O1C C3C 1.381(2) .
C1C C2C 1.5286(19) .
C1C C2C 1.5286(19) 3
C1C C2C 1.5286(19) 2
C2C C12C 1.391(2) .
C2C C3C 1.398(2) .
C3C C4C 1.405(3) .
C4C C9C 1.390(3) .
C4C C5C 1.540(3) .
C5C C7C 1.532(3) .
C5C C8C 1.537(3) .
C5C C6C 1.537(3) .
C9C C10C 1.390(3) .
C10C C12C 1.383(3) .
C10C C11C 1.509(3) .
